data_4024956
loop_
_publ_author_name
'Roymon Joseph'
'Balaji Ramanujam'
'Amitabha Acharya'
'Chebrolu P. Rao'

_publ_contact_author_address
;Department of Chemistry,
Indian Insitute of Technology Bombay,
Powai, Mumbai,
Maharashtra,
India 400 076
;
_publ_contact_author_email roymon@chem.iitb.ac.in,cprao@iitb.ac.in
_publ_contact_author_fax +91-22-25723480
_publ_contact_author_name 'Roymon Joseph, Chebrolu Pulla Rao'
_publ_contact_author_phone +91-22-25767162
_publ_section_title
;
Lower Rim 1,3-Di{bis(2-picolyl)}amide Derivative of Calix[4]arene (L) as
Ratiometric Primary Sensor toward Ag+ and the Complex of Ag+ as Secondary
Sensor toward Cys: Experimental, Computational, and Microscopy Studies and
INHIBIT Logic Gate Properties of L
;
_journal_name_full 'Journal of Organic Chemistry'
_journal_page_first 8181
_journal_page_last 8190
_journal_paper_doi 10.1021/jo901676s
_journal_volume 74
_journal_year 2009
_chemical_formula_sum 'C74 H89 N6 O8'
_chemical_formula_weight 1190.51
_chemical_name_systematic
;
 ?
;
_space_group_IT_number 2
_symmetry_cell_setting triclinic
_symmetry_space_group_name_Hall '-P 1'
_symmetry_space_group_name_H-M 'P -1'
_atom_sites_solution_hydrogens geom
_atom_sites_solution_primary direct
_atom_sites_solution_secondary difmap
_audit_creation_method SHELXL-97
_cell_angle_alpha 105.044(14)
_cell_angle_beta 91.322(14)
_cell_angle_gamma 95.205(16)
_cell_formula_units_Z 2
_cell_length_a 12.081(3)
_cell_length_b 12.384(2)
_cell_length_c 23.637(3)
_cell_measurement_reflns_used 2910
_cell_measurement_temperature 150(2)
_cell_measurement_theta_max 32.6975
_cell_measurement_theta_min 3.0776
_cell_volume 3397.1(11)
_computing_cell_refinement 'CrysAlis RED, Oxford Diffraction Ltd.,'
_computing_data_collection 'CrysAlis CCD, Oxford Diffraction Ltd.,'
_computing_data_reduction 'CrysAlis RED, Oxford Diffraction Ltd.,'
_computing_molecular_graphics Ortep3
_computing_publication_material Shelx97
_computing_structure_refinement 'SHELXL-97 (Sheldrick, 1997)'
_computing_structure_solution 'SHELXS-97 (Sheldrick, 1997)'
_diffrn_ambient_temperature 150(2)
_diffrn_detector_area_resol_mean 15.9948
_diffrn_measured_fraction_theta_full 0.992
_diffrn_measured_fraction_theta_max 0.992
_diffrn_measurement_device_type 'OXFORD DIFFRACTION XCALIBUR-S'
_diffrn_measurement_method \w/q-scan
_diffrn_radiation_monochromator graphite
_diffrn_radiation_source 'Enhance (Mo) X-ray Source'
_diffrn_radiation_type MoK\a
_diffrn_radiation_wavelength 0.71073
_diffrn_reflns_av_R_equivalents 0.0902
_diffrn_reflns_av_sigmaI/netI 0.1444
_diffrn_reflns_limit_h_max 14
_diffrn_reflns_limit_h_min -14
_diffrn_reflns_limit_k_max 14
_diffrn_reflns_limit_k_min -13
_diffrn_reflns_limit_l_max 28
_diffrn_reflns_limit_l_min -28
_diffrn_reflns_number 31825
_diffrn_reflns_theta_full 25.00
_diffrn_reflns_theta_max 25.00
_diffrn_reflns_theta_min 3.10
_exptl_absorpt_coefficient_mu 0.076
_exptl_absorpt_correction_T_max 0.9813
_exptl_absorpt_correction_T_min 0.9762
_exptl_absorpt_correction_type multi-scan
_exptl_absorpt_process_details
;
CrysAlis RED, Oxford Diffraction Ltd.,
Version 1.171.32.15 (release 10-01-2008 CrysAlis171 .NET)
(compiled Jan 10 2008,16:37:18)
Empirical absorption correction using spherical harmonics,
 implemented in SCALE3 ABSPACK scaling algorithm.
;
_exptl_crystal_colour colourless
_exptl_crystal_density_diffrn 1.164
_exptl_crystal_density_method 'not measured'
_exptl_crystal_description block
_exptl_crystal_F_000 1278
_exptl_crystal_size_max 0.32
_exptl_crystal_size_mid 0.28
_exptl_crystal_size_min 0.25
_refine_diff_density_max 1.066
_refine_diff_density_min -0.732
_refine_diff_density_rms 0.069
_refine_ls_extinction_method none
_refine_ls_goodness_of_fit_ref 0.992
_refine_ls_hydrogen_treatment mixed
_refine_ls_matrix_type full
_refine_ls_number_parameters 808
_refine_ls_number_reflns 11880
_refine_ls_number_restraints 0
_refine_ls_restrained_S_all 0.992
_refine_ls_R_factor_all 0.1948
_refine_ls_R_factor_gt 0.0956
_refine_ls_shift/su_max 0.051
_refine_ls_shift/su_mean 0.001
_refine_ls_structure_factor_coef Fsqd
_refine_ls_weighting_details 'calc w=1/[\s^2^(Fo^2^)+(0.1569P)^2^+0.0000P] where P=(Fo^2^+2Fc^2^)/3'
_refine_ls_weighting_scheme calc
_refine_ls_wR_factor_gt 0.2520
_refine_ls_wR_factor_ref 0.2961
_reflns_number_gt 5136
_reflns_number_total 11880
_reflns_threshold_expression >2sigma(I)
_cod_data_source_file jo901676s_si_002.cif
_cod_data_source_block L
_cod_depositor_comments
;
The following automatic conversions were performed:
'_symmetry_cell_setting' value 'Triclinic' changed to 'triclinic'
according to '/home/saulius/struct/CIF-dictionaries/cif_core.dic'
dictionary named 'cif_core.dic' version 2.4.1 from 2010-06-29.

Automatic conversion script
Id: cif_fix_enum 1527 2010-12-29 10:47:43Z saulius 
;
_cod_database_code 4024956

loop_
_symmetry_equiv_pos_as_xyz
'x, y, z'
'-x, -y, -z'

loop_
_atom_site_label
_atom_site_type_symbol
_atom_site_fract_x
_atom_site_fract_y
_atom_site_fract_z
_atom_site_U_iso_or_equiv
_atom_site_adp_type
_atom_site_occupancy
_atom_site_symmetry_multiplicity
_atom_site_calc_flag
_atom_site_refinement_flags
_atom_site_disorder_assembly
_atom_site_disorder_group
O1 O 0.9182(3) 0.2928(3) 0.80554(15) 0.0410(9) Uani 1 1 d . . .
O2 O 0.9631(3) 0.0408(4) 0.8300(2) 0.0682(13) Uani 1 1 d . . .
O3 O 0.9422(3) 0.5219(3) 0.80276(15) 0.0386(9) Uani 1 1 d . . .
O4 O 0.7269(3) 0.6210(3) 0.82885(13) 0.0355(8) Uani 1 1 d . . .
O5 O 0.6551(4) 0.5465(3) 0.91538(17) 0.0667(12) Uani 1 1 d . . .
O6 O 0.6920(3) 0.3874(3) 0.79890(14) 0.0336(8) Uani 1 1 d . . .
N1 N 0.5828(4) 0.7045(4) 0.96338(18) 0.0568(14) Uani 1 1 d . . .
N2 N 0.6975(4) 0.7854(4) 1.0691(2) 0.0510(12) Uani 1 1 d . . .
N3 N 0.4082(5) 0.7154(6) 0.8832(2) 0.106(3) Uani 1 1 d . . .
N4 N 0.8505(4) 0.1560(4) 0.8876(2) 0.0510(13) Uani 1 1 d . . .
N5 N 0.5964(4) 0.0542(4) 0.8963(2) 0.0559(13) Uani 1 1 d . . .
C1 C 0.9118(4) 0.2596(4) 0.7443(2) 0.0362(12) Uani 1 1 d . . .
C2 C 0.8159(4) 0.1981(4) 0.7153(2) 0.0316(11) Uani 1 1 d . . .
C3 C 0.8106(4) 0.1721(4) 0.6552(2) 0.0400(13) Uani 1 1 d . . .
H3 H 0.7458 0.1291 0.6348 0.048 Uiso 1 1 calc R . .
C4 C 0.8944(4) 0.2051(5) 0.6229(2) 0.0493(15) Uani 1 1 d . . .
C5 C 0.9870(4) 0.2674(5) 0.6530(3) 0.0494(15) Uani 1 1 d . . .
H5 H 1.0449 0.2930 0.6316 0.059 Uiso 1 1 calc R . .
C6 C 0.9987(4) 0.2942(4) 0.7136(3) 0.0413(14) Uani 1 1 d . . .
C7 C 0.8771(5) 0.1730(8) 0.5546(3) 0.083(3) Uani 1 1 d . . .
C8 C 0.7716(6) 0.2264(11) 0.5400(4) 0.153(5) Uani 1 1 d . . .
H8A H 0.7084 0.2009 0.5601 0.229 Uiso 1 1 calc R . .
H8B H 0.7549 0.2033 0.4976 0.229 Uiso 1 1 calc R . .
H8C H 0.7853 0.3084 0.5531 0.229 Uiso 1 1 calc R . .
C9 C 0.8637(7) 0.0413(8) 0.5327(3) 0.118(4) Uani 1 1 d . . .
H9A H 0.9277 0.0116 0.5474 0.177 Uiso 1 1 calc R . .
H9B H 0.8597 0.0183 0.4897 0.177 Uiso 1 1 calc R . .
H9C H 0.7953 0.0118 0.5474 0.177 Uiso 1 1 calc R . .
C10 C 0.9780(5) 0.2225(9) 0.5269(3) 0.103(3) Uani 1 1 d . . .
H10A H 0.9904 0.3038 0.5443 0.154 Uiso 1 1 calc R . .
H10B H 0.9629 0.2077 0.4845 0.154 Uiso 1 1 calc R . .
H10C H 1.0444 0.1874 0.5343 0.154 Uiso 1 1 calc R . .
C11 C 1.0156(4) 0.5562(4) 0.7669(2) 0.0354(12) Uani 1 1 d . . .
C12 C 1.0936(4) 0.4875(4) 0.7385(2) 0.0404(14) Uani 1 1 d . . .
C13 C 1.1643(4) 0.5272(5) 0.7011(2) 0.0408(13) Uani 1 1 d . . .
H13 H 1.2178 0.4806 0.6818 0.049 Uiso 1 1 calc R . .
C14 C 1.1596(4) 0.6319(4) 0.6909(2) 0.0358(13) Uani 1 1 d . . .
C15 C 1.0817(4) 0.6991(4) 0.7220(2) 0.0342(12) Uani 1 1 d . . .
H15 H 1.0791 0.7728 0.7174 0.041 Uiso 1 1 calc R . .
C16 C 1.0087(4) 0.6631(4) 0.7591(2) 0.0315(12) Uani 1 1 d . . .
C17 C 1.2343(4) 0.6747(5) 0.6486(2) 0.0442(14) Uani 1 1 d . . .
C18 C 1.2925(7) 0.5804(6) 0.6099(3) 0.096(3) Uani 1 1 d . . .
H18A H 1.2382 0.5152 0.5938 0.143 Uiso 1 1 calc R . .
H18B H 1.3507 0.5592 0.6333 0.143 Uiso 1 1 calc R . .
H18C H 1.3261 0.6061 0.5777 0.143 Uiso 1 1 calc R . .
C19 C 1.3235(8) 0.7613(8) 0.6832(4) 0.140(4) Uani 1 1 d . . .
H19A H 1.3648 0.7971 0.6566 0.210 Uiso 1 1 calc R . .
H19B H 1.3746 0.7248 0.7033 0.210 Uiso 1 1 calc R . .
H19C H 1.2890 0.8185 0.7123 0.210 Uiso 1 1 calc R . .
C20 C 1.1682(9) 0.7278(12) 0.6119(5) 0.193(7) Uani 1 1 d . . .
H20A H 1.1280 0.6694 0.5801 0.290 Uiso 1 1 calc R . .
H20B H 1.2179 0.7772 0.5952 0.290 Uiso 1 1 calc R . .
H20C H 1.1148 0.7721 0.6360 0.290 Uiso 1 1 calc R . .
C21 C 0.7193(4) 0.6365(4) 0.7724(2) 0.0323(12) Uani 1 1 d . . .
C22 C 0.8078(4) 0.6907(4) 0.75194(19) 0.0293(11) Uani 1 1 d . . .
C23 C 0.7976(4) 0.7018(4) 0.6954(2) 0.0367(13) Uani 1 1 d . . .
H23 H 0.8572 0.7409 0.6810 0.044 Uiso 1 1 calc R . .
C24 C 0.7029(4) 0.6579(4) 0.6587(2) 0.0369(12) Uani 1 1 d . . .
C25 C 0.6177(4) 0.6023(4) 0.6804(2) 0.0336(12) Uani 1 1 d . . .
H25 H 0.5525 0.5720 0.6562 0.040 Uiso 1 1 calc R . .
C26 C 0.6245(4) 0.5889(4) 0.73740(19) 0.0309(11) Uani 1 1 d . . .
C27 C 0.6956(4) 0.6761(6) 0.5964(2) 0.0506(16) Uani 1 1 d . . .
C28 C 0.8040(6) 0.6647(11) 0.5679(3) 0.145(5) Uani 1 1 d . . .
H28A H 0.7960 0.6740 0.5282 0.217 Uiso 1 1 calc R . .
H28B H 0.8273 0.5901 0.5660 0.217 Uiso 1 1 calc R . .
H28C H 0.8602 0.7224 0.5909 0.217 Uiso 1 1 calc R . .
C29 C 0.6589(11) 0.7928(9) 0.6010(4) 0.157(5) Uani 1 1 d . . .
H29A H 0.7081 0.8491 0.6297 0.235 Uiso 1 1 calc R . .
H29B H 0.5822 0.7950 0.6135 0.235 Uiso 1 1 calc R . .
H29C H 0.6629 0.8090 0.5626 0.235 Uiso 1 1 calc R . .
C30 C 0.6112(6) 0.5904(8) 0.5564(3) 0.102(3) Uani 1 1 d . . .
H30A H 0.5371 0.5986 0.5721 0.153 Uiso 1 1 calc R . .
H30B H 0.6311 0.5145 0.5543 0.153 Uiso 1 1 calc R . .
H30C H 0.6108 0.6026 0.5171 0.153 Uiso 1 1 calc R . .
C31 C 0.6136(4) 0.3388(4) 0.75532(19) 0.0292(11) Uani 1 1 d . . .
C32 C 0.5337(4) 0.3972(4) 0.73489(19) 0.0299(11) Uani 1 1 d . . .
C33 C 0.4572(4) 0.3376(4) 0.69023(19) 0.0310(12) Uani 1 1 d . . .
H33 H 0.4029 0.3770 0.6766 0.037 Uiso 1 1 calc R . .
C34 C 0.4569(4) 0.2238(4) 0.6649(2) 0.0304(11) Uani 1 1 d . . .
C35 C 0.5383(4) 0.1695(4) 0.68734(19) 0.0305(11) Uani 1 1 d . . .
H35 H 0.5390 0.0907 0.6718 0.037 Uiso 1 1 calc R . .
C36 C 0.6168(3) 0.2249(4) 0.73073(19) 0.0259(11) Uani 1 1 d . . .
C37 C 0.3735(4) 0.1563(4) 0.6157(2) 0.0385(13) Uani 1 1 d . . .
C38 C 0.3072(5) 0.2343(5) 0.5897(3) 0.071(2) Uani 1 1 d . . .
H38A H 0.3586 0.2831 0.5735 0.106 Uiso 1 1 calc R . .
H38B H 0.2660 0.2806 0.6206 0.106 Uiso 1 1 calc R . .
H38C H 0.2548 0.1889 0.5585 0.106 Uiso 1 1 calc R . .
C39 C 0.2917(6) 0.0838(7) 0.6412(3) 0.091(3) Uani 1 1 d . . .
H39A H 0.2368 0.0413 0.6104 0.137 Uiso 1 1 calc R . .
H39B H 0.2535 0.1318 0.6729 0.137 Uiso 1 1 calc R . .
H39C H 0.3317 0.0315 0.6567 0.137 Uiso 1 1 calc R . .
C40 C 0.4337(5) 0.0875(7) 0.5661(3) 0.095(3) Uani 1 1 d . . .
H40A H 0.5004 0.1324 0.5591 0.142 Uiso 1 1 calc R . .
H40B H 0.3846 0.0650 0.5306 0.142 Uiso 1 1 calc R . .
H40C H 0.4552 0.0204 0.5764 0.142 Uiso 1 1 calc R . .
C41 C 1.0984(4) 0.3711(5) 0.7452(3) 0.0510(16) Uani 1 1 d . . .
H41A H 1.0996 0.3731 0.7874 0.061 Uiso 1 1 calc R . .
H41B H 1.1677 0.3415 0.7289 0.061 Uiso 1 1 calc R . .
C42 C 0.9165(4) 0.7317(4) 0.7868(2) 0.0353(12) Uani 1 1 d . . .
H42A H 0.9083 0.7254 0.8275 0.042 Uiso 1 1 calc R . .
H42B H 0.9364 0.8118 0.7885 0.042 Uiso 1 1 calc R . .
C43 C 0.5301(4) 0.5215(4) 0.7587(2) 0.0317(12) Uani 1 1 d . . .
H43A H 0.5351 0.5407 0.8021 0.038 Uiso 1 1 calc R . .
H43B H 0.4579 0.5427 0.7465 0.038 Uiso 1 1 calc R . .
C44 C 0.7143(4) 0.1674(4) 0.7465(2) 0.0330(12) Uani 1 1 d . . .
H44A H 0.7304 0.1912 0.7894 0.040 Uiso 1 1 calc R . .
H44B H 0.6955 0.0849 0.7348 0.040 Uiso 1 1 calc R . .
C45 C 0.9926(4) 0.2341(4) 0.8337(3) 0.0478(15) Uani 1 1 d . . .
H45A H 1.0283 0.2870 0.8696 0.057 Uiso 1 1 calc R . .
H45B H 1.0520 0.2077 0.8069 0.057 Uiso 1 1 calc R . .
C46 C 0.9331(4) 0.1363(5) 0.8495(3) 0.0461(14) Uani 1 1 d . . .
C47 C 0.7979(5) 0.0625(6) 0.9072(3) 0.0600(17) Uani 1 1 d . . .
H47A H 0.7831 0.0882 0.9494 0.072 Uiso 1 1 calc R . .
H47B H 0.8486 0.0025 0.9023 0.072 Uiso 1 1 calc R . .
C48 C 0.6902(5) 0.0164(5) 0.8722(2) 0.0467(14) Uani 1 1 d . . .
C49 C 0.6898(5) -0.0575(4) 0.8181(3) 0.0476(14) Uani 1 1 d . . .
H49 H 0.7578 -0.0819 0.8026 0.057 Uiso 1 1 calc R . .
C50 C 0.5915(5) -0.0966(5) 0.7862(3) 0.0547(16) Uani 1 1 d . . .
H50 H 0.5901 -0.1494 0.7489 0.066 Uiso 1 1 calc R . .
C51 C 0.4937(5) -0.0567(5) 0.8098(3) 0.0532(16) Uani 1 1 d . . .
H51 H 0.4240 -0.0799 0.7887 0.064 Uiso 1 1 calc R . .
C52 C 0.5013(5) 0.0177(5) 0.8651(3) 0.0568(16) Uani 1 1 d . . .
H52 H 0.4347 0.0442 0.8816 0.068 Uiso 1 1 calc R . .
C53 C 0.8130(7) 0.2648(6) 0.9128(3) 0.080(2) Uani 1 1 d . . .
H53A H 0.7328 0.2548 0.9201 0.096 Uiso 1 1 calc R . .
H53B H 0.8216 0.3104 0.8842 0.096 Uiso 1 1 calc R . .
C54 C 0.8727(8) 0.3255(6) 0.9674(3) 0.137(5) Uani 1 1 d G . .
C55 C 0.9870(9) 0.3213(6) 0.9723(4) 0.331(16) Uani 1 1 d G . .
H55 H 1.0242 0.2774 0.9407 0.397 Uiso 1 1 calc R . .
C56 C 1.0470(11) 0.3813(7) 1.0234(4) 0.59(3) Uani 1 1 d G . .
H56 H 1.1251 0.3784 1.0267 0.702 Uiso 1 1 calc R . .
C57 C 0.9927(13) 0.4455(9) 1.0696(3) 0.43(2) Uani 1 1 d G . .
H57 H 1.0337 0.4864 1.1045 0.510 Uiso 1 1 calc R . .
C58 C 0.8784(12) 0.4497(12) 1.0647(4) 0.65(4) Uani 1 1 d G . .
H58 H 0.8412 0.4935 1.0962 0.784 Uiso 1 1 calc R . .
N6 N 0.8184(9) 0.3897(10) 1.0135(5) 0.56(3) Uani 1 1 d G . .
C59 C 0.6739(4) 0.6994(4) 0.8722(2) 0.0421(13) Uani 1 1 d . . .
H59A H 0.6095 0.7242 0.8541 0.051 Uiso 1 1 calc R . .
H59B H 0.7267 0.7662 0.8900 0.051 Uiso 1 1 calc R . .
C60 C 0.6354(5) 0.6427(5) 0.9186(2) 0.0536(16) Uani 1 1 d . . .
C61 C 0.5485(6) 0.6568(5) 1.0107(2) 0.072(2) Uani 1 1 d . . .
H61A H 0.5631 0.5768 1.0006 0.087 Uiso 1 1 calc R . .
H61B H 0.4672 0.6596 1.0144 0.087 Uiso 1 1 calc R . .
C62 C 0.6065(5) 0.7158(5) 1.0687(2) 0.0495(15) Uani 1 1 d . . .
C63 C 0.5641(5) 0.6974(5) 1.1198(2) 0.0525(15) Uani 1 1 d . . .
H63 H 0.4979 0.6487 1.1183 0.063 Uiso 1 1 calc R . .
C64 C 0.6192(5) 0.7505(6) 1.1730(3) 0.0600(18) Uani 1 1 d . . .
H64 H 0.5920 0.7383 1.2084 0.072 Uiso 1 1 calc R . .
C65 C 0.7137(5) 0.8213(6) 1.1738(3) 0.0623(18) Uani 1 1 d . . .
H65 H 0.7534 0.8593 1.2097 0.075 Uiso 1 1 calc R . .
C66 C 0.7495(5) 0.8355(6) 1.1209(3) 0.0551(16) Uani 1 1 d . . .
H66 H 0.8153 0.8840 1.1214 0.066 Uiso 1 1 calc R . .
C67 C 0.5402(5) 0.8114(5) 0.9626(2) 0.0506(16) Uani 1 1 d . . .
H67A H 0.5945 0.8538 0.9437 0.061 Uiso 1 1 calc R . .
H67B H 0.5352 0.8562 1.0036 0.061 Uiso 1 1 calc R . .
C68 C 0.4274(5) 0.8001(6) 0.9311(2) 0.064(2) Uani 1 1 d . . .
C69 C 0.3528(5) 0.8780(6) 0.9503(3) 0.0629(19) Uani 1 1 d . . .
H69 H 0.3702 0.9360 0.9854 0.075 Uiso 1 1 calc R . .
C70 C 0.2514(6) 0.8730(8) 0.9189(3) 0.099(3) Uani 1 1 d . . .
H70 H 0.1989 0.9260 0.9313 0.119 Uiso 1 1 calc R . .
C71 C 0.2336(7) 0.7861(11) 0.8690(4) 0.142(5) Uani 1 1 d . . .
H71 H 0.1662 0.7769 0.8460 0.170 Uiso 1 1 calc R . .
C72 C 0.3110(8) 0.7135(10) 0.8522(3) 0.152(6) Uani 1 1 d . . .
H72 H 0.2968 0.6571 0.8163 0.183 Uiso 1 1 calc R . .
C111 C 0.0104(6) 0.9812(6) 0.6840(4) 0.093(3) Uani 1 1 d . . .
H11A H -0.0654 0.9630 0.6948 0.140 Uiso 1 1 calc R . .
H11B H 0.0284 0.9232 0.6495 0.140 Uiso 1 1 calc R . .
H11C H 0.0158 1.0543 0.6748 0.140 Uiso 1 1 calc R . .
O111 O 0.0865(4) 0.9858(4) 0.7314(3) 0.0762(15) Uani 1 1 d . . .
O222 O 0.8062(5) 0.8873(5) 0.9882(2) 0.0910(16) Uani 1 1 d . . .
C222 C 0.9113(11) 0.8789(17) 0.9951(6) 0.269(11) Uani 1 1 d . . .
H22A H 0.9515 0.9038 0.9645 0.403 Uiso 1 1 calc R . .
H22B H 0.9229 0.8004 0.9923 0.403 Uiso 1 1 calc R . .
H22C H 0.9392 0.9260 1.0337 0.403 Uiso 1 1 calc R . .
H103 H 0.944(7) 0.439(8) 0.804(4) 0.14(3) Uiso 1 1 d . . .
H111 H 0.053(5) 1.004(6) 0.767(3) 0.08(2) Uiso 1 1 d . . .
H106 H 0.679(7) 0.456(8) 0.816(4) 0.13(3) Uiso 1 1 d . . .

loop_
_atom_site_aniso_label
_atom_site_aniso_U_11
_atom_site_aniso_U_22
_atom_site_aniso_U_33
_atom_site_aniso_U_23
_atom_site_aniso_U_13
_atom_site_aniso_U_12
O1 0.047(2) 0.028(2) 0.046(2) 0.0097(16) -0.0188(17) -0.0010(16)
O2 0.051(2) 0.047(3) 0.123(4) 0.049(3) 0.018(2) 0.007(2)
O3 0.0383(19) 0.033(2) 0.046(2) 0.0156(17) -0.0045(16) -0.0020(16)
O4 0.048(2) 0.034(2) 0.0222(17) 0.0058(14) 0.0007(14) -0.0033(16)
O5 0.124(4) 0.030(3) 0.045(2) 0.0115(19) 0.027(2) -0.005(2)
O6 0.0408(19) 0.028(2) 0.0282(18) 0.0032(15) -0.0089(15) -0.0022(16)
N1 0.104(4) 0.029(3) 0.032(3) 0.002(2) 0.027(2) -0.011(3)
N2 0.065(3) 0.049(3) 0.049(3) 0.026(2) 0.026(2) 0.013(3)
N3 0.080(4) 0.128(6) 0.056(4) -0.048(4) 0.020(3) -0.055(4)
N4 0.067(3) 0.046(3) 0.043(3) 0.020(2) -0.011(3) 0.000(3)
N5 0.057(3) 0.071(4) 0.040(3) 0.013(2) 0.001(2) 0.012(3)
C1 0.041(3) 0.019(3) 0.050(3) 0.012(2) -0.007(2) 0.003(2)
C2 0.033(3) 0.021(3) 0.044(3) 0.014(2) 0.002(2) 0.000(2)
C3 0.030(3) 0.043(3) 0.044(3) 0.008(3) 0.003(2) -0.002(2)
C4 0.033(3) 0.066(4) 0.049(3) 0.018(3) 0.002(3) 0.003(3)
C5 0.034(3) 0.051(4) 0.070(4) 0.029(3) 0.009(3) 0.004(3)
C6 0.029(3) 0.029(3) 0.067(4) 0.017(3) -0.005(3) 0.001(2)
C7 0.045(4) 0.159(9) 0.055(4) 0.045(5) 0.015(3) 0.006(4)
C8 0.066(5) 0.349(18) 0.097(7) 0.141(9) 0.021(4) 0.055(7)
C9 0.096(6) 0.153(9) 0.062(5) -0.030(5) 0.018(4) -0.042(6)
C10 0.060(4) 0.186(10) 0.074(5) 0.059(6) 0.027(4) -0.004(5)
C11 0.032(3) 0.037(3) 0.037(3) 0.015(2) -0.006(2) -0.013(2)
C12 0.027(3) 0.032(3) 0.063(4) 0.019(3) -0.015(3) -0.003(2)
C13 0.030(3) 0.037(3) 0.053(3) 0.011(3) -0.010(2) -0.002(2)
C14 0.029(3) 0.034(3) 0.040(3) 0.004(2) -0.008(2) 0.000(2)
C15 0.041(3) 0.026(3) 0.035(3) 0.009(2) -0.011(2) -0.006(2)
C16 0.031(3) 0.028(3) 0.034(3) 0.008(2) -0.006(2) -0.003(2)
C17 0.048(3) 0.048(4) 0.043(3) 0.020(3) 0.010(3) 0.011(3)
C18 0.112(6) 0.066(5) 0.096(6) 0.000(4) 0.057(5) -0.009(4)
C19 0.147(8) 0.118(8) 0.123(8) 0.005(6) 0.050(6) -0.085(7)
C20 0.202(11) 0.332(18) 0.167(10) 0.216(12) 0.144(9) 0.191(12)
C21 0.044(3) 0.025(3) 0.026(3) 0.002(2) 0.003(2) 0.000(2)
C22 0.038(3) 0.025(3) 0.024(3) 0.004(2) 0.007(2) -0.004(2)
C23 0.034(3) 0.035(3) 0.037(3) 0.005(2) 0.010(2) -0.006(2)
C24 0.038(3) 0.044(3) 0.030(3) 0.011(2) 0.006(2) 0.000(2)
C25 0.029(3) 0.042(3) 0.030(3) 0.010(2) 0.006(2) 0.001(2)
C26 0.037(3) 0.030(3) 0.026(3) 0.007(2) 0.009(2) 0.003(2)
C27 0.042(3) 0.079(5) 0.035(3) 0.025(3) 0.004(2) -0.004(3)
C28 0.063(5) 0.339(16) 0.047(4) 0.082(7) 0.014(4) -0.002(7)
C29 0.326(16) 0.111(8) 0.062(6) 0.058(5) 0.010(8) 0.071(10)
C30 0.102(5) 0.153(8) 0.039(4) 0.028(4) -0.015(4) -0.052(5)
C31 0.033(3) 0.029(3) 0.025(3) 0.010(2) 0.002(2) -0.007(2)
C32 0.036(3) 0.030(3) 0.022(2) 0.007(2) 0.006(2) -0.003(2)
C33 0.027(2) 0.038(3) 0.029(3) 0.010(2) 0.003(2) 0.002(2)
C34 0.032(3) 0.031(3) 0.028(3) 0.010(2) 0.005(2) -0.002(2)
C35 0.037(3) 0.025(3) 0.027(3) 0.006(2) 0.001(2) -0.007(2)
C36 0.028(2) 0.022(3) 0.028(3) 0.010(2) 0.002(2) -0.002(2)
C37 0.039(3) 0.039(3) 0.031(3) 0.001(2) -0.004(2) -0.003(2)
C38 0.080(4) 0.058(4) 0.067(4) 0.011(3) -0.038(4) -0.004(3)
C39 0.080(5) 0.112(6) 0.072(5) 0.034(4) -0.032(4) -0.062(4)
C40 0.069(4) 0.120(7) 0.058(4) -0.045(4) -0.019(4) 0.020(4)
C41 0.035(3) 0.037(3) 0.086(5) 0.028(3) -0.009(3) 0.000(2)
C42 0.048(3) 0.026(3) 0.028(3) 0.005(2) 0.003(2) -0.009(2)
C43 0.032(3) 0.031(3) 0.031(3) 0.007(2) 0.003(2) 0.002(2)
C44 0.044(3) 0.021(3) 0.033(3) 0.008(2) -0.006(2) -0.003(2)
C45 0.040(3) 0.036(3) 0.067(4) 0.021(3) -0.028(3) -0.011(2)
C46 0.041(3) 0.044(4) 0.056(4) 0.023(3) -0.011(3) -0.003(3)
C47 0.063(4) 0.069(5) 0.055(4) 0.035(3) -0.009(3) -0.006(3)
C48 0.064(4) 0.039(4) 0.045(3) 0.023(3) 0.011(3) 0.015(3)
C49 0.059(4) 0.025(3) 0.061(4) 0.016(3) 0.007(3) 0.001(3)
C50 0.080(4) 0.036(4) 0.045(3) 0.005(3) 0.019(3) 0.000(3)
C51 0.058(4) 0.053(4) 0.049(4) 0.016(3) -0.001(3) 0.001(3)
C52 0.063(4) 0.059(4) 0.049(4) 0.011(3) 0.006(3) 0.022(3)
C53 0.141(6) 0.066(5) 0.031(3) 0.003(3) 0.016(4) 0.025(5)
C54 0.266(13) 0.065(6) 0.056(5) -0.004(4) 0.036(7) -0.058(7)
C55 0.57(3) 0.110(9) 0.234(15) -0.100(10) -0.35(2) 0.142(14)
C56 1.08(7) 0.021(6) 0.57(4) -0.023(12) -0.70(5) 0.064(16)
C57 0.74(5) 0.40(3) 0.045(7) 0.043(12) -0.034(16) -0.39(3)
C58 0.66(5) 0.76(6) 0.195(18) -0.24(3) 0.19(2) -0.68(5)
N6 0.60(3) 0.53(3) 0.266(18) -0.24(2) 0.27(2) -0.48(3)
C59 0.062(3) 0.029(3) 0.031(3) 0.002(2) 0.014(2) -0.004(3)
C60 0.088(4) 0.026(4) 0.040(3) 0.002(3) 0.011(3) -0.013(3)
C61 0.126(6) 0.044(4) 0.042(4) 0.006(3) 0.037(4) -0.016(4)
C62 0.071(4) 0.040(4) 0.044(3) 0.017(3) 0.029(3) 0.014(3)
C63 0.059(4) 0.062(4) 0.046(4) 0.026(3) 0.026(3) 0.014(3)
C64 0.058(4) 0.094(5) 0.044(4) 0.042(3) 0.022(3) 0.014(4)
C65 0.045(3) 0.106(6) 0.052(4) 0.047(4) 0.012(3) 0.019(4)
C66 0.043(3) 0.078(5) 0.057(4) 0.035(3) 0.014(3) 0.017(3)
C67 0.075(4) 0.038(4) 0.027(3) -0.006(2) 0.015(3) -0.017(3)
C68 0.063(4) 0.079(5) 0.029(3) -0.011(3) 0.013(3) -0.029(4)
C69 0.055(4) 0.087(5) 0.037(3) 0.008(3) 0.002(3) -0.020(4)
C70 0.063(4) 0.173(9) 0.048(4) 0.020(5) -0.003(3) -0.032(5)
C71 0.073(5) 0.257(14) 0.049(5) -0.017(6) -0.005(4) -0.061(7)
C72 0.088(6) 0.234(13) 0.059(5) -0.073(6) 0.035(5) -0.066(7)
C111 0.071(5) 0.060(5) 0.149(8) 0.032(5) -0.008(5) -0.003(4)
O111 0.059(3) 0.061(3) 0.112(5) 0.028(3) 0.015(3) 0.008(2)
O222 0.111(4) 0.096(4) 0.067(3) 0.035(3) 0.011(3) -0.026(3)
C222 0.205(14) 0.52(3) 0.203(14) 0.222(18) 0.092(12) 0.266(18)

loop_
_atom_type_symbol
_atom_type_description
_atom_type_scat_dispersion_real
_atom_type_scat_dispersion_imag
_atom_type_scat_source
C C 0.0033 0.0016 'International Tables Vol C Tables 4.2.6.8 and 6.1.1.4'
H H 0.0000 0.0000 'International Tables Vol C Tables 4.2.6.8 and 6.1.1.4'
N N 0.0061 0.0033 'International Tables Vol C Tables 4.2.6.8 and 6.1.1.4'
O O 0.0106 0.0060 'International Tables Vol C Tables 4.2.6.8 and 6.1.1.4'

loop_
_geom_angle_atom_site_label_1
_geom_angle_atom_site_label_2
_geom_angle_atom_site_label_3
_geom_angle
_geom_angle_site_symmetry_1
_geom_angle_site_symmetry_3
_geom_angle_publ_flag
C1 O1 C45 115.5(4) . . ?
C11 O3 H103 115(5) . . ?
C21 O4 C59 114.8(4) . . ?
C31 O6 H106 110(5) . . ?
C60 N1 C61 119.5(5) . . ?
C60 N1 C67 123.4(5) . . ?
C61 N1 C67 116.3(5) . . ?
C66 N2 C62 117.4(5) . . ?
C68 N3 C72 115.2(7) . . ?
C46 N4 C53 124.9(6) . . ?
C46 N4 C47 118.6(5) . . ?
C53 N4 C47 116.4(6) . . ?
C52 N5 C48 117.5(5) . . ?
C2 C1 C6 121.3(5) . . ?
C2 C1 O1 119.2(5) . . ?
C6 C1 O1 119.4(4) . . ?
C3 C2 C1 117.4(5) . . ?
C3 C2 C44 118.8(4) . . ?
C1 C2 C44 123.6(5) . . ?
C2 C3 C4 123.4(5) . . ?
C2 C3 H3 118.3 . . ?
C4 C3 H3 118.3 . . ?
C5 C4 C3 117.6(5) . . ?
C5 C4 C7 123.8(5) . . ?
C3 C4 C7 118.6(5) . . ?
C4 C5 C6 121.9(5) . . ?
C4 C5 H5 119.1 . . ?
C6 C5 H5 119.1 . . ?
C5 C6 C1 118.4(4) . . ?
C5 C6 C41 119.9(5) . . ?
C1 C6 C41 121.3(5) . . ?
C10 C7 C8 108.5(7) . . ?
C10 C7 C4 110.5(6) . . ?
C8 C7 C4 107.2(6) . . ?
C10 C7 C9 110.5(6) . . ?
C8 C7 C9 112.7(8) . . ?
C4 C7 C9 107.4(6) . . ?
C7 C8 H8A 109.5 . . ?
C7 C8 H8B 109.5 . . ?
H8A C8 H8B 109.5 . . ?
C7 C8 H8C 109.5 . . ?
H8A C8 H8C 109.5 . . ?
H8B C8 H8C 109.5 . . ?
C7 C9 H9A 109.5 . . ?
C7 C9 H9B 109.5 . . ?
H9A C9 H9B 109.5 . . ?
C7 C9 H9C 109.5 . . ?
H9A C9 H9C 109.5 . . ?
H9B C9 H9C 109.5 . . ?
C7 C10 H10A 109.5 . . ?
C7 C10 H10B 109.5 . . ?
H10A C10 H10B 109.5 . . ?
C7 C10 H10C 109.5 . . ?
H10A C10 H10C 109.5 . . ?
H10B C10 H10C 109.5 . . ?
O3 C11 C12 121.8(5) . . ?
O3 C11 C16 116.9(5) . . ?
C12 C11 C16 121.3(5) . . ?
C13 C12 C11 118.6(5) . . ?
C13 C12 C41 120.0(5) . . ?
C11 C12 C41 121.3(5) . . ?
C14 C13 C12 122.5(5) . . ?
C14 C13 H13 118.7 . . ?
C12 C13 H13 118.7 . . ?
C13 C14 C15 116.5(5) . . ?
C13 C14 C17 122.9(5) . . ?
C15 C14 C17 120.5(5) . . ?
C16 C15 C14 123.1(5) . . ?
C16 C15 H15 118.4 . . ?
C14 C15 H15 118.4 . . ?
C15 C16 C11 117.9(5) . . ?
C15 C16 C42 122.2(5) . . ?
C11 C16 C42 119.7(5) . . ?
C20 C17 C19 108.7(9) . . ?
C20 C17 C18 110.1(7) . . ?
C19 C17 C18 107.4(6) . . ?
C20 C17 C14 110.0(5) . . ?
C19 C17 C14 109.2(5) . . ?
C18 C17 C14 111.5(5) . . ?
C17 C18 H18A 109.5 . . ?
C17 C18 H18B 109.5 . . ?
H18A C18 H18B 109.5 . . ?
C17 C18 H18C 109.5 . . ?
H18A C18 H18C 109.5 . . ?
H18B C18 H18C 109.5 . . ?
C17 C19 H19A 109.5 . . ?
C17 C19 H19B 109.5 . . ?
H19A C19 H19B 109.5 . . ?
C17 C19 H19C 109.5 . . ?
H19A C19 H19C 109.5 . . ?
H19B C19 H19C 109.5 . . ?
C17 C20 H20A 109.5 . . ?
C17 C20 H20B 109.5 . . ?
H20A C20 H20B 109.5 . . ?
C17 C20 H20C 109.5 . . ?
H20A C20 H20C 109.5 . . ?
H20B C20 H20C 109.5 . . ?
C22 C21 C26 122.1(4) . . ?
C22 C21 O4 119.7(4) . . ?
C26 C21 O4 118.0(4) . . ?
C21 C22 C23 117.7(4) . . ?
C21 C22 C42 123.1(4) . . ?
C23 C22 C42 119.2(4) . . ?
C22 C23 C24 122.5(5) . . ?
C22 C23 H23 118.7 . . ?
C24 C23 H23 118.7 . . ?
C25 C24 C23 117.8(5) . . ?
C25 C24 C27 122.2(4) . . ?
C23 C24 C27 119.9(5) . . ?
C24 C25 C26 121.6(4) . . ?
C24 C25 H25 119.2 . . ?
C26 C25 H25 119.2 . . ?
C21 C26 C25 118.2(4) . . ?
C21 C26 C43 122.0(4) . . ?
C25 C26 C43 119.8(4) . . ?
C28 C27 C30 106.6(6) . . ?
C28 C27 C29 110.3(8) . . ?
C30 C27 C29 108.0(7) . . ?
C28 C27 C24 111.5(5) . . ?
C30 C27 C24 111.7(5) . . ?
C29 C27 C24 108.6(5) . . ?
C27 C28 H28A 109.5 . . ?
C27 C28 H28B 109.5 . . ?
H28A C28 H28B 109.5 . . ?
C27 C28 H28C 109.5 . . ?
H28A C28 H28C 109.5 . . ?
H28B C28 H28C 109.5 . . ?
C27 C29 H29A 109.5 . . ?
C27 C29 H29B 109.5 . . ?
H29A C29 H29B 109.5 . . ?
C27 C29 H29C 109.5 . . ?
H29A C29 H29C 109.5 . . ?
H29B C29 H29C 109.5 . . ?
C27 C30 H30A 109.5 . . ?
C27 C30 H30B 109.5 . . ?
H30A C30 H30B 109.5 . . ?
C27 C30 H30C 109.5 . . ?
H30A C30 H30C 109.5 . . ?
H30B C30 H30C 109.5 . . ?
O6 C31 C36 115.5(4) . . ?
O6 C31 C32 124.1(4) . . ?
C36 C31 C32 120.4(4) . . ?
C33 C32 C31 118.6(4) . . ?
C33 C32 C43 119.4(4) . . ?
C31 C32 C43 122.1(4) . . ?
C34 C33 C32 122.9(4) . . ?
C34 C33 H33 118.6 . . ?
C32 C33 H33 118.6 . . ?
C33 C34 C35 116.1(4) . . ?
C33 C34 C37 123.8(4) . . ?
C35 C34 C37 120.1(4) . . ?
C36 C35 C34 123.2(4) . . ?
C36 C35 H35 118.4 . . ?
C34 C35 H35 118.4 . . ?
C35 C36 C31 118.8(4) . . ?
C35 C36 C44 121.3(4) . . ?
C31 C36 C44 119.4(4) . . ?
C40 C37 C39 112.0(6) . . ?
C40 C37 C34 110.3(4) . . ?
C39 C37 C34 108.5(4) . . ?
C40 C37 C38 106.6(5) . . ?
C39 C37 C38 108.0(5) . . ?
C34 C37 C38 111.4(4) . . ?
C37 C38 H38A 109.5 . . ?
C37 C38 H38B 109.5 . . ?
H38A C38 H38B 109.5 . . ?
C37 C38 H38C 109.5 . . ?
H38A C38 H38C 109.5 . . ?
H38B C38 H38C 109.5 . . ?
C37 C39 H39A 109.5 . . ?
C37 C39 H39B 109.5 . . ?
H39A C39 H39B 109.5 . . ?
C37 C39 H39C 109.5 . . ?
H39A C39 H39C 109.5 . . ?
H39B C39 H39C 109.5 . . ?
C37 C40 H40A 109.5 . . ?
C37 C40 H40B 109.5 . . ?
H40A C40 H40B 109.5 . . ?
C37 C40 H40C 109.5 . . ?
H40A C40 H40C 109.5 . . ?
H40B C40 H40C 109.5 . . ?
C12 C41 C6 110.6(4) . . ?
C12 C41 H41A 109.5 . . ?
C6 C41 H41A 109.5 . . ?
C12 C41 H41B 109.5 . . ?
C6 C41 H41B 109.5 . . ?
H41A C41 H41B 108.1 . . ?
C22 C42 C16 110.6(4) . . ?
C22 C42 H42A 109.5 . . ?
C16 C42 H42A 109.5 . . ?
C22 C42 H42B 109.5 . . ?
C16 C42 H42B 109.5 . . ?
H42A C42 H42B 108.1 . . ?
C32 C43 C26 112.1(4) . . ?
C32 C43 H43A 109.2 . . ?
C26 C43 H43A 109.2 . . ?
C32 C43 H43B 109.2 . . ?
C26 C43 H43B 109.2 . . ?
H43A C43 H43B 107.9 . . ?
C2 C44 C36 109.7(4) . . ?
C2 C44 H44A 109.7 . . ?
C36 C44 H44A 109.7 . . ?
C2 C44 H44B 109.7 . . ?
C36 C44 H44B 109.7 . . ?
H44A C44 H44B 108.2 . . ?
O1 C45 C46 112.2(4) . . ?
O1 C45 H45A 109.2 . . ?
C46 C45 H45A 109.2 . . ?
O1 C45 H45B 109.2 . . ?
C46 C45 H45B 109.2 . . ?
H45A C45 H45B 107.9 . . ?
O2 C46 N4 122.0(5) . . ?
O2 C46 C45 119.9(6) . . ?
N4 C46 C45 118.0(5) . . ?
N4 C47 C48 110.2(5) . . ?
N4 C47 H47A 109.6 . . ?
C48 C47 H47A 109.6 . . ?
N4 C47 H47B 109.6 . . ?
C48 C47 H47B 109.6 . . ?
H47A C47 H47B 108.1 . . ?
N5 C48 C49 122.4(5) . . ?
N5 C48 C47 116.7(5) . . ?
C49 C48 C47 120.8(5) . . ?
C48 C49 C50 120.2(5) . . ?
C48 C49 H49 119.9 . . ?
C50 C49 H49 119.9 . . ?
C49 C50 C51 118.3(5) . . ?
C49 C50 H50 120.9 . . ?
C51 C50 H50 120.9 . . ?
C52 C51 C50 117.9(5) . . ?
C52 C51 H51 121.1 . . ?
C50 C51 H51 121.1 . . ?
N5 C52 C51 123.7(6) . . ?
N5 C52 H52 118.2 . . ?
C51 C52 H52 118.2 . . ?
N4 C53 C54 113.5(6) . . ?
N4 C53 H53A 108.9 . . ?
C54 C53 H53A 108.9 . . ?
N4 C53 H53B 108.9 . . ?
C54 C53 H53B 108.9 . . ?
H53A C53 H53B 107.7 . . ?
C55 C54 N6 120.0 . . ?
C55 C54 C53 118.7(6) . . ?
N6 C54 C53 121.3(6) . . ?
C56 C55 C54 120.0 . . ?
C56 C55 H55 120.0 . . ?
C54 C55 H55 120.0 . . ?
C55 C56 C57 120.0 . . ?
C55 C56 H56 120.0 . . ?
C57 C56 H56 120.0 . . ?
C58 C57 C56 120.0 . . ?
C58 C57 H57 120.0 . . ?
C56 C57 H57 120.0 . . ?
C57 C58 N6 120.0 . . ?
C57 C58 H58 120.0 . . ?
N6 C58 H58 120.0 . . ?
C58 N6 C54 120.0 . . ?
O4 C59 C60 108.4(4) . . ?
O4 C59 H59A 110.0 . . ?
C60 C59 H59A 110.0 . . ?
O4 C59 H59B 110.0 . . ?
C60 C59 H59B 110.0 . . ?
H59A C59 H59B 108.4 . . ?
O5 C60 N1 123.0(5) . . ?
O5 C60 C59 120.2(5) . . ?
N1 C60 C59 116.8(5) . . ?
N1 C61 C62 113.7(5) . . ?
N1 C61 H61A 108.8 . . ?
C62 C61 H61A 108.8 . . ?
N1 C61 H61B 108.8 . . ?
C62 C61 H61B 108.8 . . ?
H61A C61 H61B 107.7 . . ?
N2 C62 C63 122.2(6) . . ?
N2 C62 C61 118.1(5) . . ?
C63 C62 C61 119.6(6) . . ?
C64 C63 C62 119.2(6) . . ?
C64 C63 H63 120.4 . . ?
C62 C63 H63 120.4 . . ?
C65 C64 C63 119.0(5) . . ?
C65 C64 H64 120.5 . . ?
C63 C64 H64 120.5 . . ?
C64 C65 C66 117.9(6) . . ?
C64 C65 H65 121.1 . . ?
C66 C65 H65 121.1 . . ?
N2 C66 C65 124.2(6) . . ?
N2 C66 H66 117.9 . . ?
C65 C66 H66 117.9 . . ?
N1 C67 C68 114.8(5) . . ?
N1 C67 H67A 108.6 . . ?
C68 C67 H67A 108.6 . . ?
N1 C67 H67B 108.6 . . ?
C68 C67 H67B 108.6 . . ?
H67A C67 H67B 107.5 . . ?
N3 C68 C69 123.0(6) . . ?
N3 C68 C67 116.3(6) . . ?
C69 C68 C67 120.6(5) . . ?
C68 C69 C70 121.1(6) . . ?
C68 C69 H69 119.5 . . ?
C70 C69 H69 119.5 . . ?
C71 C70 C69 115.2(9) . . ?
C71 C70 H70 122.4 . . ?
C69 C70 H70 122.4 . . ?
C72 C71 C70 120.7(8) . . ?
C72 C71 H71 119.7 . . ?
C70 C71 H71 119.7 . . ?
C71 C72 N3 124.7(7) . . ?
C71 C72 H72 117.7 . . ?
N3 C72 H72 117.7 . . ?
O111 C111 H11A 109.5 . . ?
O111 C111 H11B 109.5 . . ?
H11A C111 H11B 109.5 . . ?
O111 C111 H11C 109.5 . . ?
H11A C111 H11C 109.5 . . ?
H11B C111 H11C 109.5 . . ?
C111 O111 H111 112(4) . . ?
O222 C222 H22A 109.5 . . ?
O222 C222 H22B 109.5 . . ?
H22A C222 H22B 109.5 . . ?
O222 C222 H22C 109.5 . . ?
H22A C222 H22C 109.5 . . ?
H22B C222 H22C 109.5 . . ?

loop_
_geom_bond_atom_site_label_1
_geom_bond_atom_site_label_2
_geom_bond_distance
_geom_bond_site_symmetry_2
_geom_bond_publ_flag
O1 C1 1.397(6) . ?
O1 C45 1.456(6) . ?
O2 C46 1.243(7) . ?
O3 C11 1.355(6) . ?
O3 H103 1.04(10) . ?
O4 C21 1.398(6) . ?
O4 C59 1.425(5) . ?
O5 C60 1.220(7) . ?
O6 C31 1.360(5) . ?
O6 H106 0.87(9) . ?
N1 C60 1.345(7) . ?
N1 C61 1.446(7) . ?
N1 C67 1.468(7) . ?
N2 C66 1.333(7) . ?
N2 C62 1.333(7) . ?
N3 C68 1.329(7) . ?
N3 C72 1.363(12) . ?
N4 C46 1.356(7) . ?
N4 C53 1.444(8) . ?
N4 C47 1.455(8) . ?
N5 C52 1.328(7) . ?
N5 C48 1.347(7) . ?
C1 C2 1.387(6) . ?
C1 C6 1.387(7) . ?
C2 C3 1.372(7) . ?
C2 C44 1.515(7) . ?
C3 C4 1.378(7) . ?
C3 H3 0.9500 . ?
C4 C5 1.369(7) . ?
C4 C7 1.563(8) . ?
C5 C6 1.386(8) . ?
C5 H5 0.9500 . ?
C6 C41 1.516(7) . ?
C7 C10 1.549(9) . ?
C7 C8 1.559(10) . ?
C7 C9 1.569(12) . ?
C8 H8A 0.9800 . ?
C8 H8B 0.9800 . ?
C8 H8C 0.9800 . ?
C9 H9A 0.9800 . ?
C9 H9B 0.9800 . ?
C9 H9C 0.9800 . ?
C10 H10A 0.9800 . ?
C10 H10B 0.9800 . ?
C10 H10C 0.9800 . ?
C11 C12 1.392(7) . ?
C11 C16 1.393(7) . ?
C12 C13 1.391(8) . ?
C12 C41 1.497(7) . ?
C13 C14 1.386(7) . ?
C13 H13 0.9500 . ?
C14 C15 1.406(7) . ?
C14 C17 1.525(7) . ?
C15 C16 1.383(7) . ?
C15 H15 0.9500 . ?
C16 C42 1.519(7) . ?
C17 C20 1.477(9) . ?
C17 C19 1.508(9) . ?
C17 C18 1.523(8) . ?
C18 H18A 0.9800 . ?
C18 H18B 0.9800 . ?
C18 H18C 0.9800 . ?
C19 H19A 0.9800 . ?
C19 H19B 0.9800 . ?
C19 H19C 0.9800 . ?
C20 H20A 0.9800 . ?
C20 H20B 0.9800 . ?
C20 H20C 0.9800 . ?
C21 C22 1.375(6) . ?
C21 C26 1.388(6) . ?
C22 C23 1.382(7) . ?
C22 C42 1.508(6) . ?
C23 C24 1.398(6) . ?
C23 H23 0.9500 . ?
C24 C25 1.370(7) . ?
C24 C27 1.548(7) . ?
C25 C26 1.401(6) . ?
C25 H25 0.9500 . ?
C26 C43 1.524(7) . ?
C27 C28 1.488(8) . ?
C27 C30 1.516(8) . ?
C27 C29 1.528(10) . ?
C28 H28A 0.9800 . ?
C28 H28B 0.9800 . ?
C28 H28C 0.9800 . ?
C29 H29A 0.9800 . ?
C29 H29B 0.9800 . ?
C29 H29C 0.9800 . ?
C30 H30A 0.9800 . ?
C30 H30B 0.9800 . ?
C30 H30C 0.9800 . ?
C31 C36 1.384(6) . ?
C31 C32 1.405(7) . ?
C32 C33 1.392(6) . ?
C32 C43 1.501(6) . ?
C33 C34 1.381(7) . ?
C33 H33 0.9500 . ?
C34 C35 1.407(7) . ?
C34 C37 1.534(6) . ?
C35 C36 1.377(6) . ?
C35 H35 0.9500 . ?
C36 C44 1.518(6) . ?
C37 C40 1.504(8) . ?
C37 C39 1.514(8) . ?
C37 C38 1.542(8) . ?
C38 H38A 0.9800 . ?
C38 H38B 0.9800 . ?
C38 H38C 0.9800 . ?
C39 H39A 0.9800 . ?
C39 H39B 0.9800 . ?
C39 H39C 0.9800 . ?
C40 H40A 0.9800 . ?
C40 H40B 0.9800 . ?
C40 H40C 0.9800 . ?
C41 H41A 0.9900 . ?
C41 H41B 0.9900 . ?
C42 H42A 0.9900 . ?
C42 H42B 0.9900 . ?
C43 H43A 0.9900 . ?
C43 H43B 0.9900 . ?
C44 H44A 0.9900 . ?
C44 H44B 0.9900 . ?
C45 C46 1.487(8) . ?
C45 H45A 0.9900 . ?
C45 H45B 0.9900 . ?
C47 C48 1.508(8) . ?
C47 H47A 0.9900 . ?
C47 H47B 0.9900 . ?
C48 C49 1.365(7) . ?
C49 C50 1.370(8) . ?
C49 H49 0.9500 . ?
C50 C51 1.396(8) . ?
C50 H50 0.9500 . ?
C51 C52 1.385(8) . ?
C51 H51 0.9500 . ?
C52 H52 0.9500 . ?
C53 C54 1.450(8) . ?
C53 H53A 0.9900 . ?
C53 H53B 0.9900 . ?
C54 C55 1.3900 . ?
C54 N6 1.3900 . ?
C55 C56 1.3900 . ?
C55 H55 0.9500 . ?
C56 C57 1.3900 . ?
C56 H56 0.9500 . ?
C57 C58 1.3900 . ?
C57 H57 0.9500 . ?
C58 N6 1.3900 . ?
C58 H58 0.9500 . ?
C59 C60 1.507(8) . ?
C59 H59A 0.9900 . ?
C59 H59B 0.9900 . ?
C61 C62 1.499(8) . ?
C61 H61A 0.9900 . ?
C61 H61B 0.9900 . ?
C62 C63 1.388(8) . ?
C63 C64 1.381(8) . ?
C63 H63 0.9500 . ?
C64 C65 1.371(8) . ?
C64 H64 0.9500 . ?
C65 C66 1.382(8) . ?
C65 H65 0.9500 . ?
C66 H66 0.9500 . ?
C67 C68 1.515(8) . ?
C67 H67A 0.9900 . ?
C67 H67B 0.9900 . ?
C68 C69 1.377(9) . ?
C69 C70 1.407(9) . ?
C69 H69 0.9500 . ?
C70 C71 1.372(11) . ?
C70 H70 0.9500 . ?
C71 C72 1.352(14) . ?
C71 H71 0.9500 . ?
C72 H72 0.9500 . ?
C111 O111 1.420(8) . ?
C111 H11A 0.9800 . ?
C111 H11B 0.9800 . ?
C111 H11C 0.9800 . ?
O111 H111 0.93(7) . ?
O222 C222 1.294(11) . ?
C222 H22A 0.9800 . ?
C222 H22B 0.9800 . ?
C222 H22C 0.9800 . ?

loop_
_geom_torsion_atom_site_label_1
_geom_torsion_atom_site_label_2
_geom_torsion_atom_site_label_3
_geom_torsion_atom_site_label_4
_geom_torsion
_geom_torsion_site_symmetry_1
_geom_torsion_site_symmetry_2
_geom_torsion_site_symmetry_3
_geom_torsion_site_symmetry_4
_geom_torsion_publ_flag
C45 O1 C1 C2 108.2(5) . . . . ?
C45 O1 C1 C6 -75.4(6) . . . . ?
C6 C1 C2 C3 0.5(7) . . . . ?
O1 C1 C2 C3 176.7(4) . . . . ?
C6 C1 C2 C44 -174.1(5) . . . . ?
O1 C1 C2 C44 2.1(7) . . . . ?
C1 C2 C3 C4 -0.9(8) . . . . ?
C44 C2 C3 C4 174.0(5) . . . . ?
C2 C3 C4 C5 -0.3(9) . . . . ?
C2 C3 C4 C7 -178.3(6) . . . . ?
C3 C4 C5 C6 1.9(8) . . . . ?
C7 C4 C5 C6 179.8(6) . . . . ?
C4 C5 C6 C1 -2.2(8) . . . . ?
C4 C5 C6 C41 -175.1(5) . . . . ?
C2 C1 C6 C5 1.0(7) . . . . ?
O1 C1 C6 C5 -175.3(4) . . . . ?
C2 C1 C6 C41 173.8(4) . . . . ?
O1 C1 C6 C41 -2.5(7) . . . . ?
C5 C4 C7 C10 -0.6(10) . . . . ?
C3 C4 C7 C10 177.3(6) . . . . ?
C5 C4 C7 C8 -118.6(7) . . . . ?
C3 C4 C7 C8 59.3(9) . . . . ?
C5 C4 C7 C9 120.0(7) . . . . ?
C3 C4 C7 C9 -62.1(7) . . . . ?
O3 C11 C12 C13 178.2(4) . . . . ?
C16 C11 C12 C13 -0.9(7) . . . . ?
O3 C11 C12 C41 1.4(7) . . . . ?
C16 C11 C12 C41 -177.8(4) . . . . ?
C11 C12 C13 C14 -0.3(7) . . . . ?
C41 C12 C13 C14 176.6(4) . . . . ?
C12 C13 C14 C15 2.1(7) . . . . ?
C12 C13 C14 C17 -178.1(4) . . . . ?
C13 C14 C15 C16 -3.0(6) . . . . ?
C17 C14 C15 C16 177.2(4) . . . . ?
C14 C15 C16 C11 1.9(6) . . . . ?
C14 C15 C16 C42 -172.9(4) . . . . ?
O3 C11 C16 C15 -179.1(4) . . . . ?
C12 C11 C16 C15 0.1(6) . . . . ?
O3 C11 C16 C42 -4.2(6) . . . . ?
C12 C11 C16 C42 175.1(4) . . . . ?
C13 C14 C17 C20 135.5(8) . . . . ?
C15 C14 C17 C20 -44.7(9) . . . . ?
C13 C14 C17 C19 -105.3(7) . . . . ?
C15 C14 C17 C19 74.5(7) . . . . ?
C13 C14 C17 C18 13.2(7) . . . . ?
C15 C14 C17 C18 -167.1(5) . . . . ?
C59 O4 C21 C22 100.0(5) . . . . ?
C59 O4 C21 C26 -84.6(5) . . . . ?
C26 C21 C22 C23 3.3(7) . . . . ?
O4 C21 C22 C23 178.5(4) . . . . ?
C26 C21 C22 C42 -173.0(4) . . . . ?
O4 C21 C22 C42 2.2(7) . . . . ?
C21 C22 C23 C24 -1.7(7) . . . . ?
C42 C22 C23 C24 174.8(4) . . . . ?
C22 C23 C24 C25 0.2(7) . . . . ?
C22 C23 C24 C27 178.5(5) . . . . ?
C23 C24 C25 C26 -0.2(7) . . . . ?
C27 C24 C25 C26 -178.4(5) . . . . ?
C22 C21 C26 C25 -3.3(7) . . . . ?
O4 C21 C26 C25 -178.6(4) . . . . ?
C22 C21 C26 C43 175.4(4) . . . . ?
O4 C21 C26 C43 0.1(7) . . . . ?
C24 C25 C26 C21 1.7(7) . . . . ?
C24 C25 C26 C43 -177.0(4) . . . . ?
C25 C24 C27 C28 -141.9(7) . . . . ?
C23 C24 C27 C28 40.0(9) . . . . ?
C25 C24 C27 C30 -22.7(8) . . . . ?
C23 C24 C27 C30 159.2(6) . . . . ?
C25 C24 C27 C29 96.3(8) . . . . ?
C23 C24 C27 C29 -81.8(7) . . . . ?
O6 C31 C32 C33 -179.5(4) . . . . ?
C36 C31 C32 C33 1.0(7) . . . . ?
O6 C31 C32 C43 1.8(7) . . . . ?
C36 C31 C32 C43 -177.6(4) . . . . ?
C31 C32 C33 C34 -0.4(7) . . . . ?
C43 C32 C33 C34 178.3(4) . . . . ?
C32 C33 C34 C35 0.7(7) . . . . ?
C32 C33 C34 C37 180.0(5) . . . . ?
C33 C34 C35 C36 -1.8(7) . . . . ?
C37 C34 C35 C36 178.9(4) . . . . ?
C34 C35 C36 C31 2.5(7) . . . . ?
C34 C35 C36 C44 -169.7(4) . . . . ?
O6 C31 C36 C35 178.5(4) . . . . ?
C32 C31 C36 C35 -2.0(7) . . . . ?
O6 C31 C36 C44 -9.2(6) . . . . ?
C32 C31 C36 C44 170.3(4) . . . . ?
C33 C34 C37 C40 130.0(6) . . . . ?
C35 C34 C37 C40 -50.8(7) . . . . ?
C33 C34 C37 C39 -107.0(6) . . . . ?
C35 C34 C37 C39 72.2(6) . . . . ?
C33 C34 C37 C38 11.7(7) . . . . ?
C35 C34 C37 C38 -169.1(5) . . . . ?
C13 C12 C41 C6 -106.0(5) . . . . ?
C11 C12 C41 C6 70.8(7) . . . . ?
C5 C6 C41 C12 67.0(7) . . . . ?
C1 C6 C41 C12 -105.7(6) . . . . ?
C21 C22 C42 C16 111.1(5) . . . . ?
C23 C22 C42 C16 -65.2(6) . . . . ?
C15 C16 C42 C22 97.2(5) . . . . ?
C11 C16 C42 C22 -77.5(5) . . . . ?
C33 C32 C43 C26 -105.2(5) . . . . ?
C31 C32 C43 C26 73.4(6) . . . . ?
C21 C26 C43 C32 -101.3(5) . . . . ?
C25 C26 C43 C32 77.4(6) . . . . ?
C3 C2 C44 C36 -59.3(6) . . . . ?
C1 C2 C44 C36 115.2(5) . . . . ?
C35 C36 C44 C2 97.3(5) . . . . ?
C31 C36 C44 C2 -74.9(5) . . . . ?
C1 O1 C45 C46 -94.1(6) . . . . ?
C53 N4 C46 O2 178.7(5) . . . . ?
C47 N4 C46 O2 1.5(7) . . . . ?
C53 N4 C46 C45 2.2(7) . . . . ?
C47 N4 C46 C45 -174.9(4) . . . . ?
O1 C45 C46 O2 122.5(5) . . . . ?
O1 C45 C46 N4 -60.9(6) . . . . ?
C46 N4 C47 C48 -98.4(6) . . . . ?
C53 N4 C47 C48 84.2(6) . . . . ?
C52 N5 C48 C49 -0.6(9) . . . . ?
C52 N5 C48 C47 177.5(5) . . . . ?
N4 C47 C48 N5 -96.3(6) . . . . ?
N4 C47 C48 C49 81.9(7) . . . . ?
N5 C48 C49 C50 -0.3(9) . . . . ?
C47 C48 C49 C50 -178.4(5) . . . . ?
C48 C49 C50 C51 1.6(9) . . . . ?
C49 C50 C51 C52 -1.8(9) . . . . ?
C48 N5 C52 C51 0.3(9) . . . . ?
C50 C51 C52 N5 0.9(10) . . . . ?
C46 N4 C53 C54 -89.5(7) . . . . ?
C47 N4 C53 C54 87.8(7) . . . . ?
N4 C53 C54 C55 40.2(9) . . . . ?
N4 C53 C54 N6 -141.7(7) . . . . ?
N6 C54 C55 C56 0.0 . . . . ?
C53 C54 C55 C56 178.2(7) . . . . ?
C54 C55 C56 C57 0.0 . . . . ?
C55 C56 C57 C58 0.0 . . . . ?
C56 C57 C58 N6 0.0 . . . . ?
C57 C58 N6 C54 0.0 . . . . ?
C55 C54 N6 C58 0.0 . . . . ?
C53 C54 N6 C58 -178.1(7) . . . . ?
C21 O4 C59 C60 150.6(4) . . . . ?
C61 N1 C60 O5 0.9(9) . . . . ?
C67 N1 C60 O5 -168.1(5) . . . . ?
C61 N1 C60 C59 -177.1(5) . . . . ?
C67 N1 C60 C59 13.9(8) . . . . ?
O4 C59 C60 O5 2.2(7) . . . . ?
O4 C59 C60 N1 -179.8(5) . . . . ?
C60 N1 C61 C62 115.4(6) . . . . ?
C67 N1 C61 C62 -74.8(7) . . . . ?
C66 N2 C62 C63 1.9(8) . . . . ?
C66 N2 C62 C61 -178.6(5) . . . . ?
N1 C61 C62 N2 -14.8(8) . . . . ?
N1 C61 C62 C63 164.7(6) . . . . ?
N2 C62 C63 C64 -1.7(9) . . . . ?
C61 C62 C63 C64 178.9(6) . . . . ?
C62 C63 C64 C65 0.8(9) . . . . ?
C63 C64 C65 C66 -0.2(9) . . . . ?
C62 N2 C66 C65 -1.3(8) . . . . ?
C64 C65 C66 N2 0.5(9) . . . . ?
C60 N1 C67 C68 82.5(7) . . . . ?
C61 N1 C67 C68 -86.9(6) . . . . ?
C72 N3 C68 C69 3.1(11) . . . . ?
C72 N3 C68 C67 -173.6(7) . . . . ?
N1 C67 C68 N3 -37.3(8) . . . . ?
N1 C67 C68 C69 145.9(6) . . . . ?
N3 C68 C69 C70 -1.4(11) . . . . ?
C67 C68 C69 C70 175.2(6) . . . . ?
C68 C69 C70 C71 0.2(11) . . . . ?
C69 C70 C71 C72 -1.1(15) . . . . ?
C70 C71 C72 N3 3.3(18) . . . . ?
C68 N3 C72 C71 -4.1(15) . . . . ?

loop_
_cod_related_entry_id
_cod_related_entry_database
_cod_related_entry_code
1 ChemSpider 30659063
